data_7206931
loop_
_publ_author_name
'Lv, Yao-Kang'
'Jiang, Zhan-Guo'
'Gan, Li-Hua'
'Liu, Ming-Xian'
'Feng, Yun-Long'

_publ_section_title
;
 Three novel organic-inorganic hybrid materials based on decaoxovanadates
 obtained from a new liquid phase reaction
;
_journal_issue 1
_journal_name_full CrystEngComm
_journal_page_first 314
_journal_paper_doi 10.1039/c1ce05605k
_journal_volume 14
_journal_year 2012
_chemical_formula_moiety 'H4 O28 V10, 2(C7 H15 N4 O), 6(H2 O)'
_chemical_formula_sum 'C14 H46 N8 O36 V10'
_chemical_formula_weight 1411.99
_chemical_name_systematic
;
?
;
_space_group_IT_number 2
_symmetry_cell_setting triclinic
_symmetry_space_group_name_Hall '-P 1'
_symmetry_space_group_name_H-M 'P -1'
_atom_sites_solution_hydrogens geom
_atom_sites_solution_primary direct
_atom_sites_solution_secondary difmap
_audit_creation_method SHELXL-97
_cell_angle_alpha 103.250(2)
_cell_angle_beta 98.612(2)
_cell_angle_gamma 102.932(2)
_cell_formula_units_Z 1
_cell_length_a 9.4462(4)
_cell_length_b 10.6899(4)
_cell_length_c 10.9170(4)
_cell_measurement_reflns_used 6194
_cell_measurement_temperature 296(2)
_cell_measurement_theta_max 27.52
_cell_measurement_theta_min 1.96
_cell_volume 1022.07(7)
_computing_cell_refinement 'SAINT (Bruker, 2006)'
_computing_data_collection 'APEXII (Bruker, 2006)'
_computing_data_reduction SAINT
_computing_molecular_graphics 'SHELXTL (Bruker, 2002)'
_computing_publication_material SHELXTL
_computing_structure_refinement 'SHELXL97 (Sheldrick, 1997)'
_computing_structure_solution 'SHELXS97 (Sheldrick, 1997)'
_diffrn_ambient_temperature 296(2)
_diffrn_measured_fraction_theta_full 0.996
_diffrn_measured_fraction_theta_max 0.996
_diffrn_measurement_device_type 'Bruker APEX-II area-detector diffractometer'
_diffrn_measurement_method '\w scans'
_diffrn_radiation_monochromator graphite
_diffrn_radiation_source 'fine-focus sealed tube'
_diffrn_radiation_type MoK\a
_diffrn_radiation_wavelength 0.71073
_diffrn_reflns_av_R_equivalents 0.0268
_diffrn_reflns_av_sigmaI/netI 0.0272
_diffrn_reflns_limit_h_max 11
_diffrn_reflns_limit_h_min -12
_diffrn_reflns_limit_k_max 13
_diffrn_reflns_limit_k_min -13
_diffrn_reflns_limit_l_max 14
_diffrn_reflns_limit_l_min -14
_diffrn_reflns_number 17412
_diffrn_reflns_theta_full 27.52
_diffrn_reflns_theta_max 27.52
_diffrn_reflns_theta_min 1.96
_diffrn_standards_decay_% none
_diffrn_standards_interval_count none
_diffrn_standards_interval_time none
_diffrn_standards_number none
_exptl_absorpt_coefficient_mu 2.301
_exptl_absorpt_correction_T_max 0.86
_exptl_absorpt_correction_T_min 0.66
_exptl_absorpt_correction_type empirical
_exptl_absorpt_process_details 'SADABS (Sheldrick, 1996)'
_exptl_crystal_colour orange
_exptl_crystal_density_diffrn 2.294
_exptl_crystal_density_method 'not measured'
_exptl_crystal_description sheet
_exptl_crystal_F_000 704
_exptl_crystal_size_max 0.293
_exptl_crystal_size_mid 0.157
_exptl_crystal_size_min 0.065
_refine_diff_density_max 0.699
_refine_diff_density_min -0.760
_refine_diff_density_rms 0.082
_refine_ls_extinction_method none
_refine_ls_goodness_of_fit_ref 1.011
_refine_ls_hydrogen_treatment mixed
_refine_ls_matrix_type full
_refine_ls_number_parameters 334
_refine_ls_number_reflns 4686
_refine_ls_number_restraints 13
_refine_ls_restrained_S_all 1.013
_refine_ls_R_factor_all 0.0387
_refine_ls_R_factor_gt 0.0295
_refine_ls_shift/su_max 0.001
_refine_ls_shift/su_mean 0.000
_refine_ls_structure_factor_coef Fsqd
_refine_ls_weighting_details 'calc w=1/[\s^2^(Fo^2^)+(0.0451P)^2^+0.8534P] where P=(Fo^2^+2Fc^2^)/3'
_refine_ls_weighting_scheme calc
_refine_ls_wR_factor_gt 0.0792
_refine_ls_wR_factor_ref 0.0859
_reflns_number_gt 3889
_reflns_number_total 4686
_reflns_threshold_expression I>2\s(I)
_cod_data_source_file c1ce05605k.txt
_cod_data_source_block a
_cod_depositor_comments
;
The following automatic conversions were performed:

'_symmetry_cell_setting' value 'Triclinic' changed to 'triclinic'
according to /home/saulius/struct/CIF-dictionaries/cif_core.dic
dictionary named 'cif_core.dic' version 2.4.1 from 2010-06-29.

Automatic conversion script
Id: cif_fix_values 1715 2011-07-08 13:25:40Z adriana 
;
_cod_original_sg_symbol_H-M P-1
_cod_database_code 7206931

loop_
_symmetry_equiv_pos_as_xyz
'x, y, z'
'-x, -y, -z'

loop_
_atom_site_label
_atom_site_type_symbol
_atom_site_fract_x
_atom_site_fract_y
_atom_site_fract_z
_atom_site_U_iso_or_equiv
_atom_site_adp_type
_atom_site_occupancy
_atom_site_symmetry_multiplicity
_atom_site_calc_flag
_atom_site_refinement_flags
V1 V 0.38635(5) 0.56383(4) 0.27970(4) 0.01809(11) Uani 1 1 d .
V2 V 0.63061(4) 0.46664(4) 0.42722(4) 0.01583(10) Uani 1 1 d .
V3 V 0.38694(5) 0.26473(4) 0.20806(4) 0.02026(11) Uani 1 1 d .
V4 V 0.14045(5) 0.34995(4) 0.33225(4) 0.02102(11) Uani 1 1 d .
V5 V 0.36907(5) 0.23516(4) 0.47996(4) 0.01835(11) Uani 1 1 d D
O1 O 0.39894(19) 0.16112(16) 0.31945(16) 0.0216(4) Uani 1 1 d .
O1W O 0.7653(2) 0.1776(2) 0.4381(2) 0.0339(5) Uani 1 1 d D
H1WA H 0.811(3) 0.155(3) 0.493(2) 0.041 Uiso 1 1 d D
H1WB H 0.829(3) 0.224(3) 0.411(3) 0.041 Uiso 1 1 d D
O2 O 0.59991(18) 0.61144(15) 0.36574(15) 0.0169(3) Uani 1 1 d .
O2W O 0.6986(3) 0.1363(3) 0.0255(3) 0.0662(8) Uani 1 1 d D
H2WA H 0.703(4) 0.217(2) 0.037(4) 0.079 Uiso 1 1 d D
H2WB H 0.782(3) 0.133(4) 0.012(4) 0.079 Uiso 1 1 d D
O3 O 0.60841(18) 0.35208(16) 0.28614(16) 0.0199(4) Uani 1 1 d .
O3W O 0.4497(4) 0.0221(4) 0.7983(3) 0.0773(9) Uani 1 1 d D
H3WA H 0.385(4) -0.022(4) 0.831(4) 0.093 Uiso 1 1 d D
H3WB H 0.520(4) 0.063(4) 0.869(3) 0.093 Uiso 1 1 d D
O4 O 0.40265(18) 0.67163(16) 0.47124(15) 0.0171(3) Uani 1 1 d D
H4 H 0.342(3) 0.721(2) 0.486(3) 0.021 Uiso 1 1 d D
O5 O 0.18855(19) 0.24458(17) 0.19646(16) 0.0227(4) Uani 1 1 d .
O6 O 0.18754(18) 0.49772(17) 0.27495(16) 0.0221(4) Uani 1 1 d .
O7 O 0.40063(19) 0.42970(17) 0.15929(16) 0.0214(4) Uani 1 1 d .
O8 O 0.39982(17) 0.41807(15) 0.40170(15) 0.0167(3) Uani 1 1 d .
O9 O 0.81395(18) 0.52175(17) 0.48773(16) 0.0208(4) Uani 1 1 d .
O10 O 0.18068(19) 0.22851(16) 0.43201(16) 0.0219(4) Uani 1 1 d .
O11 O 0.3892(2) 0.68289(18) 0.21235(17) 0.0281(4) Uani 1 1 d .
O12 O 0.3684(2) 0.11954(18) 0.55084(19) 0.0282(4) Uani 1 1 d D
H12 H 0.419(3) 0.067(2) 0.537(3) 0.034 Uiso 1 1 d D
O13 O 0.3986(2) 0.16832(18) 0.07649(17) 0.0295(4) Uani 1 1 d .
O14 O -0.0378(2) 0.3105(2) 0.30093(19) 0.0316(4) Uani 1 1 d .
O15 O 0.1517(3) 0.5675(2) 0.8861(2) 0.0471(6) Uani 1 1 d D
H15 H 0.141(4) 0.580(4) 0.808(2) 0.057 Uiso 1 1 d D
N1 N -0.0425(2) 0.1628(2) 0.6637(2) 0.0259(5) Uani 1 1 d .
N2 N 0.1525(2) 0.1048(2) 0.7921(2) 0.0241(5) Uani 1 1 d .
N3 N -0.0481(3) 0.1659(2) 0.8859(2) 0.0292(5) Uani 1 1 d .
N4 N 0.1373(2) 0.3340(2) 0.8371(2) 0.0221(4) Uani 1 1 d .
C1 C 0.0598(3) 0.0769(3) 0.6633(2) 0.0260(6) Uani 1 1 d .
H1A H 0.0028 -0.0160 0.6353 0.031 Uiso 1 1 calc R
H1B H 0.1229 0.0919 0.6029 0.031 Uiso 1 1 calc R
C2 C 0.2394(3) 0.2419(2) 0.8332(2) 0.0232(5) Uani 1 1 d .
H2A H 0.3041 0.2581 0.7742 0.028 Uiso 1 1 calc R
H2B H 0.3011 0.2602 0.9181 0.028 Uiso 1 1 calc R
C3 C 0.2363(3) 0.4773(3) 0.8834(3) 0.0342(6) Uani 1 1 d .
H3A H 0.2949 0.4925 0.9689 0.041 Uiso 1 1 calc R
H3B H 0.3041 0.4907 0.8262 0.041 Uiso 1 1 calc R
C4 C 0.0552(3) 0.0805(3) 0.8824(3) 0.0285(6) Uani 1 1 d .
H4A H 0.1154 0.0989 0.9679 0.034 Uiso 1 1 calc R
H4B H -0.0012 -0.0125 0.8561 0.034 Uiso 1 1 calc R
C5 C -0.1385(3) 0.1374(3) 0.7549(3) 0.0325(6) Uani 1 1 d .
H5A H -0.1968 0.0450 0.7269 0.039 Uiso 1 1 calc R
H5B H -0.2065 0.1933 0.7561 0.039 Uiso 1 1 calc R
C6 C 0.0416(3) 0.3010(3) 0.7026(2) 0.0259(6) Uani 1 1 d .
H6A H -0.0257 0.3576 0.7024 0.031 Uiso 1 1 calc R
H6B H 0.1043 0.3176 0.6422 0.031 Uiso 1 1 calc R
C7 C 0.0358(3) 0.3045(3) 0.9290(3) 0.0277(6) Uani 1 1 d .
H7A H 0.0949 0.3236 1.0152 0.033 Uiso 1 1 calc R
H7B H -0.0317 0.3610 0.9318 0.033 Uiso 1 1 calc R

loop_
_atom_site_aniso_label
_atom_site_aniso_U_11
_atom_site_aniso_U_22
_atom_site_aniso_U_33
_atom_site_aniso_U_23
_atom_site_aniso_U_13
_atom_site_aniso_U_12
V1 0.0202(2) 0.0192(2) 0.0165(2) 0.00693(17) 0.00325(17) 0.00689(17)
V2 0.0162(2) 0.0168(2) 0.0164(2) 0.00578(16) 0.00528(16) 0.00581(16)
V3 0.0232(2) 0.0190(2) 0.0169(2) 0.00185(17) 0.00302(17) 0.00632(17)
V4 0.0165(2) 0.0239(2) 0.0210(2) 0.00555(18) 0.00239(17) 0.00399(17)
V5 0.0203(2) 0.0154(2) 0.0195(2) 0.00582(16) 0.00488(17) 0.00349(16)
O1 0.0262(9) 0.0170(8) 0.0207(9) 0.0033(7) 0.0050(7) 0.0059(7)
O1W 0.0340(12) 0.0383(12) 0.0369(12) 0.0156(10) 0.0102(10) 0.0173(10)
O2 0.0177(8) 0.0171(8) 0.0165(8) 0.0058(7) 0.0042(7) 0.0040(7)
O2W 0.0510(17) 0.0463(15) 0.092(2) -0.0006(16) 0.0314(16) 0.0041(13)
O3 0.0210(9) 0.0210(9) 0.0191(8) 0.0052(7) 0.0059(7) 0.0075(7)
O3W 0.079(2) 0.082(2) 0.071(2) 0.0060(18) 0.0068(17) 0.0417(19)
O4 0.0183(8) 0.0168(8) 0.0191(8) 0.0062(7) 0.0057(7) 0.0079(7)
O5 0.0204(9) 0.0247(9) 0.0196(9) 0.0029(7) 0.0016(7) 0.0041(7)
O6 0.0189(9) 0.0259(9) 0.0224(9) 0.0070(7) 0.0022(7) 0.0089(7)
O7 0.0244(9) 0.0242(9) 0.0171(8) 0.0065(7) 0.0050(7) 0.0084(7)
O8 0.0171(8) 0.0171(8) 0.0160(8) 0.0042(7) 0.0039(7) 0.0047(7)
O9 0.0174(9) 0.0235(9) 0.0223(9) 0.0069(7) 0.0054(7) 0.0055(7)
O10 0.0202(9) 0.0195(9) 0.0236(9) 0.0055(7) 0.0041(7) 0.0012(7)
O11 0.0340(11) 0.0288(10) 0.0272(10) 0.0145(8) 0.0064(8) 0.0129(8)
O12 0.0337(11) 0.0219(9) 0.0344(11) 0.0129(8) 0.0105(9) 0.0108(8)
O13 0.0366(11) 0.0293(10) 0.0210(9) 0.0013(8) 0.0047(8) 0.0119(9)
O14 0.0195(9) 0.0402(11) 0.0326(11) 0.0098(9) 0.0029(8) 0.0048(8)
O15 0.0640(16) 0.0349(12) 0.0467(14) 0.0114(11) 0.0118(12) 0.0211(11)
N1 0.0237(12) 0.0287(12) 0.0234(11) 0.0063(9) 0.0020(9) 0.0058(9)
N2 0.0259(12) 0.0210(11) 0.0253(11) 0.0071(9) 0.0060(9) 0.0049(9)
N3 0.0262(12) 0.0300(12) 0.0310(12) 0.0085(10) 0.0130(10) 0.0021(10)
N4 0.0253(11) 0.0222(11) 0.0207(11) 0.0067(9) 0.0085(9) 0.0066(9)
C1 0.0289(14) 0.0228(13) 0.0248(13) 0.0035(11) 0.0070(11) 0.0063(11)
C2 0.0217(13) 0.0251(13) 0.0231(13) 0.0075(11) 0.0050(10) 0.0056(10)
C3 0.0420(17) 0.0279(14) 0.0338(16) 0.0101(12) 0.0127(13) 0.0069(13)
C4 0.0323(15) 0.0259(14) 0.0266(14) 0.0117(11) 0.0056(12) 0.0022(11)
C5 0.0228(14) 0.0346(15) 0.0376(16) 0.0067(13) 0.0082(12) 0.0051(12)
C6 0.0283(14) 0.0269(13) 0.0252(13) 0.0098(11) 0.0055(11) 0.0099(11)
C7 0.0311(15) 0.0285(14) 0.0245(13) 0.0051(11) 0.0153(12) 0.0061(11)

loop_
_atom_type_symbol
_atom_type_description
_atom_type_scat_dispersion_real
_atom_type_scat_dispersion_imag
_atom_type_scat_source
C C 0.0033 0.0016 'International Tables Vol C Tables 4.2.6.8 and 6.1.1.4'
H H 0.0000 0.0000 'International Tables Vol C Tables 4.2.6.8 and 6.1.1.4'
N N 0.0061 0.0033 'International Tables Vol C Tables 4.2.6.8 and 6.1.1.4'
O O 0.0106 0.0060 'International Tables Vol C Tables 4.2.6.8 and 6.1.1.4'
V V 0.3005 0.5294 'International Tables Vol C Tables 4.2.6.8 and 6.1.1.4'

loop_
_geom_angle_atom_site_label_1
_geom_angle_atom_site_label_2
_geom_angle_atom_site_label_3
_geom_angle
_geom_angle_site_symmetry_1
_geom_angle_site_symmetry_3
O11 V1 O7 104.85(9) . .
O11 V1 O6 103.36(9) . .
O7 V1 O6 96.25(8) . .
O11 V1 O2 99.64(8) . .
O7 V1 O2 93.61(7) . .
O6 V1 O2 151.65(7) . .
O11 V1 O4 98.92(8) . .
O7 V1 O4 154.69(7) . .
O6 V1 O4 86.48(7) . .
O2 V1 O4 73.70(7) . .
O11 V1 O8 171.79(8) . .
O7 V1 O8 82.03(7) . .
O6 V1 O8 79.98(7) . .
O2 V1 O8 75.16(6) . .
O4 V1 O8 73.65(6) . .
O11 V1 V4 135.24(7) . .
O7 V1 V4 84.02(6) . .
O6 V1 V4 32.04(5) . .
O2 V1 V4 123.88(5) . .
O4 V1 V4 85.22(5) . .
O8 V1 V4 48.91(4) . .
O11 V1 V3 139.13(7) . .
O7 V1 V3 34.39(5) . .
O6 V1 V3 84.37(5) . .
O2 V1 V3 89.01(5) . .
O4 V1 V3 121.76(4) . .
O8 V1 V3 48.11(4) . .
V4 V1 V3 59.246(13) . .
O11 V1 V2 134.20(7) . .
O7 V1 V2 78.47(6) . .
O6 V1 V2 121.91(5) . .
O2 V1 V2 35.27(4) . .
O4 V1 V2 78.78(5) . .
O8 V1 V2 41.94(4) . .
V4 V1 V2 90.458(15) . .
V3 V1 V2 59.077(13) . .
O9 V2 O3 106.17(8) . .
O9 V2 O2 99.79(8) . .
O3 V2 O2 99.75(8) . .
O9 V2 O4 94.20(8) . 2_666
O3 V2 O4 93.92(7) . 2_666
O2 V2 O4 156.81(7) . 2_666
O9 V2 O8 165.03(7) . .
O3 V2 O8 87.92(7) . .
O2 V2 O8 82.32(7) . .
O4 V2 O8 79.54(6) 2_666 .
O9 V2 O8 87.91(7) . 2_666
O3 V2 O8 164.91(7) . 2_666
O2 V2 O8 82.75(6) . 2_666
O4 V2 O8 79.36(6) 2_666 2_666
O8 V2 O8 77.62(7) . 2_666
O9 V2 V3 144.71(6) . .
O3 V2 V3 38.73(6) . .
O2 V2 V3 92.27(5) . .
O4 V2 V3 86.75(5) 2_666 .
O8 V2 V3 49.20(4) . .
O8 V2 V3 126.69(5) 2_666 .
O9 V2 V4 38.27(6) . 2_666
O3 V2 V4 144.21(6) . 2_666
O2 V2 V4 92.72(5) . 2_666
O4 V2 V4 86.87(5) 2_666 2_666
O8 V2 V4 127.15(5) . 2_666
O8 V2 V4 49.64(5) 2_666 2_666
V3 V2 V4 173.238(17) . 2_666
O9 V2 V5 85.23(6) . 2_666
O3 V2 V5 137.54(6) . 2_666
O2 V2 V5 37.84(5) . 2_666
O4 V2 V5 126.56(5) 2_666 2_666
O8 V2 V5 87.65(4) . 2_666
O8 V2 V5 47.20(4) 2_666 2_666
V3 V2 V5 121.979(16) . 2_666
V4 V2 V5 60.823(13) 2_666 2_666
O9 V2 V1 137.33(6) . .
O3 V2 V1 85.19(6) . .
O2 V2 V1 37.61(5) . .
O4 V2 V1 126.56(5) 2_666 .
O8 V2 V1 47.03(4) . .
O8 V2 V1 88.02(4) 2_666 .
V3 V2 V1 60.395(13) . .
V4 V2 V1 122.446(16) 2_666 .
V5 V2 V1 61.702(13) 2_666 .
O13 V3 O5 104.57(9) . .
O13 V3 O1 102.07(9) . .
O5 V3 O1 93.71(8) . .
O13 V3 O7 100.42(8) . .
O5 V3 O7 88.88(8) . .
O1 V3 O7 155.91(8) . .
O13 V3 O3 99.69(9) . .
O5 V3 O3 155.33(7) . .
O1 V3 O3 85.49(7) . .
O7 V3 O3 82.33(7) . .
O13 V3 O8 173.09(8) . .
O5 V3 O8 81.96(7) . .
O1 V3 O8 79.46(6) . .
O7 V3 O8 77.20(6) . .
O3 V3 O8 73.64(6) . .
O13 V3 V4 137.29(7) . .
O5 V3 V4 32.77(5) . .
O1 V3 V4 87.28(5) . .
O7 V3 V4 82.01(5) . .
O3 V3 V4 122.72(5) . .
O8 V3 V4 49.20(4) . .
O13 V3 V2 130.61(7) . .
O5 V3 V2 124.54(6) . .
O1 V3 V2 81.39(6) . .
O7 V3 V2 77.47(5) . .
O3 V3 V2 30.95(5) . .
O8 V3 V2 42.69(4) . .
V4 V3 V2 91.805(15) . .
O13 V3 V5 134.86(7) . .
O5 V3 V5 81.43(6) . .
O1 V3 V5 33.04(5) . .
O7 V3 V5 124.61(5) . .
O3 V3 V5 84.70(5) . .
O8 V3 V5 47.51(4) . .
V4 V3 V5 61.261(13) . .
V2 V3 V5 64.890(13) . .
O13 V3 V1 131.14(7) . .
O5 V3 V1 80.71(6) . .
O1 V3 V1 126.34(5) . .
O7 V3 V1 30.74(5) . .
O3 V3 V1 80.00(5) . .
O8 V3 V1 46.88(4) . .
V4 V3 V1 60.056(13) . .
V2 V3 V1 60.528(13) . .
V5 V3 V1 93.967(15) . .
O14 V4 O6 102.57(9) . .
O14 V4 O5 104.78(9) . .
O6 V4 O5 93.14(8) . .
O14 V4 O10 101.52(9) . .
O6 V4 O10 154.60(8) . .
O5 V4 O10 88.41(8) . .
O14 V4 O9 100.59(9) . 2_666
O6 V4 O9 86.38(7) . 2_666
O5 V4 O9 154.09(7) . 2_666
O10 V4 O9 81.40(7) . 2_666
O14 V4 O8 173.64(8) . .
O6 V4 O8 78.69(6) . .
O5 V4 O8 81.30(7) . .
O10 V4 O8 76.49(6) . .
O9 V4 O8 73.19(6) 2_666 .
O14 V4 V3 137.37(7) . .
O6 V4 V3 86.09(5) . .
O5 V4 V3 32.61(5) . .
O10 V4 V3 81.63(5) . .
O9 V4 V3 121.74(5) 2_666 .
O8 V4 V3 48.69(4) . .
O14 V4 V2 131.08(7) . 2_666
O6 V4 V2 81.62(6) . 2_666
O5 V4 V2 123.82(6) . 2_666
O10 V4 V2 76.54(5) . 2_666
O9 V4 V2 30.51(5) 2_666 2_666
O8 V4 V2 42.68(4) . 2_666
V3 V4 V2 91.279(15) . 2_666
O14 V4 V1 134.82(7) . .
O6 V4 V1 32.48(5) . .
O5 V4 V1 81.18(6) . .
O10 V4 V1 123.56(5) . .
O9 V4 V1 84.74(5) 2_666 .
O8 V4 V1 47.16(4) . .
V3 V4 V1 60.698(13) . .
V2 V4 V1 64.958(13) 2_666 .
O12 V5 O10 104.98(9) . .
O12 V5 O1 103.60(9) . .
O10 V5 O1 97.23(8) . .
O12 V5 O2 98.78(8) . 2_666
O10 V5 O2 92.71(7) . 2_666
O1 V5 O2 152.16(7) . 2_666
O12 V5 O2 98.78(8) . 2_666
O10 V5 O2 92.71(7) . 2_666
O1 V5 O2 152.16(7) . 2_666
O2 V5 O2 0.00(10) 2_666 2_666
O12 V5 O4 98.77(9) . 2_666
O10 V5 O4 154.34(7) . 2_666
O1 V5 O4 86.34(7) . 2_666
O2 V5 O4 73.95(7) 2_666 2_666
O2 V5 O4 73.95(7) 2_666 2_666
O12 V5 O8 171.64(9) . .
O10 V5 O8 81.55(7) . .
O1 V5 O8 80.39(6) . .
O2 V5 O8 75.43(6) 2_666 .
O2 V5 O8 75.43(6) 2_666 .
O4 V5 O8 73.97(6) 2_666 .
O12 V5 V3 136.21(7) . .
O10 V5 V3 83.95(6) . .
O1 V5 V3 32.82(5) . .
O2 V5 V3 123.94(5) 2_666 .
O2 V5 V3 123.94(5) 2_666 .
O4 V5 V3 85.63(5) 2_666 .
O8 V5 V3 48.66(4) . .
O12 V5 V2 133.43(7) . 2_666
O10 V5 V2 77.60(6) . 2_666
O1 V5 V2 122.45(5) . 2_666
O2 V5 V2 35.39(4) 2_666 2_666
O2 V5 V2 35.39(4) 2_666 2_666
O4 V5 V2 79.07(5) 2_666 2_666
O8 V5 V2 42.05(4) . 2_666
V3 V5 V2 90.295(14) . 2_666
V3 O1 V5 114.14(9) . .
H1WA O1W H1WB 105(2) . .
V2 O2 V1 107.13(8) . .
V2 O2 V5 106.77(8) . 2_666
V1 O2 V5 106.59(7) . 2_666
H2WA O2W H2WB 103(3) . .
V2 O3 V3 110.32(8) . .
H3WA O3W H3WB 99(2) . .
V2 O4 V5 106.08(7) 2_666 2_666
V2 O4 V1 106.02(7) 2_666 .
V5 O4 V1 99.11(7) 2_666 .
V2 O4 H4 108.0(18) 2_666 .
V5 O4 H4 118.2(18) 2_666 .
V1 O4 H4 118.2(18) . .
V3 O5 V4 114.62(9) . .
V4 O6 V1 115.48(9) . .
V1 O7 V3 114.87(9) . .
V2 O8 V2 102.38(7) . 2_666
V2 O8 V1 91.03(6) . .
V2 O8 V1 98.55(6) 2_666 .
V2 O8 V5 98.04(6) . .
V2 O8 V5 90.75(6) 2_666 .
V1 O8 V5 165.35(8) . .
V2 O8 V3 88.11(6) . .
V2 O8 V3 168.80(8) 2_666 .
V1 O8 V3 85.00(5) . .
V5 O8 V3 83.83(5) . .
V2 O8 V4 169.34(8) . .
V2 O8 V4 87.68(6) 2_666 .
V1 O8 V4 83.93(5) . .
V5 O8 V4 85.17(5) . .
V3 O8 V4 82.11(5) . .
V2 O9 V4 111.21(8) . 2_666
V5 O10 V4 115.78(9) . .
V5 O12 H12 122.7(18) . .
C3 O15 H15 105(2) . .
C6 N1 C5 109.9(2) . .
C6 N1 C1 109.7(2) . .
C5 N1 C1 108.6(2) . .
C2 N2 C1 109.7(2) . .
C2 N2 C4 109.5(2) . .
C1 N2 C4 108.8(2) . .
C7 N3 C4 109.5(2) . .
C7 N3 C5 109.6(2) . .
C4 N3 C5 108.9(2) . .
C2 N4 C6 107.92(19) . .
C2 N4 C7 108.26(19) . .
C6 N4 C7 108.5(2) . .
C2 N4 C3 107.3(2) . .
C6 N4 C3 113.1(2) . .
C7 N4 C3 111.7(2) . .
N2 C1 N1 111.0(2) . .
N2 C1 H1A 109.4 . .
N1 C1 H1A 109.4 . .
N2 C1 H1B 109.4 . .
N1 C1 H1B 109.4 . .
H1A C1 H1B 108.0 . .
N2 C2 N4 110.0(2) . .
N2 C2 H2A 109.7 . .
N4 C2 H2A 109.7 . .
N2 C2 H2B 109.7 . .
N4 C2 H2B 109.7 . .
H2A C2 H2B 108.2 . .
O15 C3 N4 110.8(2) . .
O15 C3 H3A 109.5 . .
N4 C3 H3A 109.5 . .
O15 C3 H3B 109.5 . .
N4 C3 H3B 109.5 . .
H3A C3 H3B 108.1 . .
N2 C4 N3 110.9(2) . .
N2 C4 H4A 109.5 . .
N3 C4 H4A 109.5 . .
N2 C4 H4B 109.5 . .
N3 C4 H4B 109.5 . .
H4A C4 H4B 108.1 . .
N1 C5 N3 110.6(2) . .
N1 C5 H5A 109.5 . .
N3 C5 H5A 109.5 . .
N1 C5 H5B 109.5 . .
N3 C5 H5B 109.5 . .
H5A C5 H5B 108.1 . .
N1 C6 N4 109.59(19) . .
N1 C6 H6A 109.8 . .
N4 C6 H6A 109.8 . .
N1 C6 H6B 109.8 . .
N4 C6 H6B 109.8 . .
H6A C6 H6B 108.2 . .
N3 C7 N4 109.6(2) . .
N3 C7 H7A 109.7 . .
N4 C7 H7A 109.7 . .
N3 C7 H7B 109.7 . .
N4 C7 H7B 109.7 . .
H7A C7 H7B 108.2 . .

loop_
_geom_bond_atom_site_label_1
_geom_bond_atom_site_label_2
_geom_bond_distance
_geom_bond_site_symmetry_2
V1 O11 1.6065(17) .
V1 O7 1.7544(17) .
V1 O6 1.8409(17) .
V1 O2 1.9911(17) .
V1 O4 2.1079(17) .
V1 O8 2.2819(15) .
V1 V4 3.0944(6) .
V1 V3 3.1142(6) .
V1 V2 3.1183(6) .
V2 O9 1.6749(17) .
V2 O3 1.6851(17) .
V2 O2 1.8839(16) .
V2 O4 2.0396(16) 2_666
V2 O8 2.0845(16) .
V2 O8 2.0866(15) 2_666
V2 V3 3.0726(6) .
V2 V4 3.0753(6) 2_666
V2 V5 3.1148(6) 2_666
V3 O13 1.5991(18) .
V3 O5 1.8194(18) .
V3 O1 1.8305(17) .
V3 O7 1.9388(17) .
V3 O3 2.0498(17) .
V3 O8 2.3272(16) .
V3 V4 3.0689(6) .
V3 V5 3.0816(6) .
V4 O14 1.6047(19) .
V4 O6 1.8183(17) .
V4 O5 1.8270(17) .
V4 O10 1.9392(17) .
V4 O9 2.0434(17) 2_666
V4 O8 2.3451(16) .
V4 V2 3.0753(6) 2_666
V5 O12 1.6008(18) .
V5 O10 1.7587(17) .
V5 O1 1.8410(17) .
V5 O2 1.9958(16) 2_666
V5 O2 1.9958(16) 2_666
V5 O4 2.0922(17) 2_666
V5 O8 2.2855(15) .
V5 V2 3.1148(6) 2_666
O1W H1WA 0.799(17) .
O1W H1WB 0.825(17) .
O2 V5 1.9958(16) 2_666
O2W H2WA 0.836(18) .
O2W H2WB 0.832(18) .
O3W H3WA 0.86(4) .
O3W H3WB 0.89(4) .
O4 V2 2.0396(16) 2_666
O4 V5 2.0922(17) 2_666
O4 H4 0.867(17) .
O8 V2 2.0866(15) 2_666
O9 V4 2.0434(17) 2_666
O12 H12 0.812(16) .
O15 C3 1.382(4) .
O15 H15 0.890(18) .
N1 C6 1.442(3) .
N1 C5 1.473(3) .
N1 C1 1.475(3) .
N2 C2 1.439(3) .
N2 C1 1.467(3) .
N2 C4 1.472(3) .
N3 C7 1.445(3) .
N3 C4 1.477(3) .
N3 C5 1.479(4) .
N4 C2 1.523(3) .
N4 C6 1.524(3) .
N4 C7 1.524(3) .
N4 C3 1.529(3) .
C1 H1A 0.9700 .
C1 H1B 0.9700 .
C2 H2A 0.9700 .
C2 H2B 0.9700 .
C3 H3A 0.9700 .
C3 H3B 0.9700 .
C4 H4A 0.9700 .
C4 H4B 0.9700 .
C5 H5A 0.9700 .
C5 H5B 0.9700 .
C6 H6A 0.9700 .
C6 H6B 0.9700 .
C7 H7A 0.9700 .
C7 H7B 0.9700 .

loop_
_geom_hbond_atom_site_label_D
_geom_hbond_atom_site_label_H
_geom_hbond_atom_site_label_A
_geom_hbond_distance_DH
_geom_hbond_distance_HA
_geom_hbond_distance_DA
_geom_hbond_angle_DHA
_geom_hbond_site_symmetry_A
O1W H1WA N1 0.799(17) 2.12(2) 2.890(3) 162(3) 1_655
O1W H1WB O14 0.825(17) 2.080(18) 2.889(3) 167(3) 1_655
O2W H2WA O15 0.836(18) 2.29(3) 3.023(3) 147(4) 2_666
O2W H2WB N3 0.832(18) 2.29(3) 3.020(3) 147(4) 1_654
O3W H3WA O2W 0.86(4) 2.32(3) 3.125(5) 156(4) 2_656
O3W H3WB O2W 0.89(4) 2.08(2) 2.958(5) 171(5) 1_556
O4 H4 O1W 0.867(17) 1.797(18) 2.642(3) 164(3) 2_666
O15 H15 O14 0.890(18) 2.13(3) 2.866(3) 140(3) 2_566
C1 H1A O10 0.97 2.41 3.364(3) 168.5 2_556
C1 H1B O12 0.97 2.44 3.309(3) 149.0 .
C2 H2A O2 0.97 2.43 3.311(3) 150.2 2_666
C2 H2B O13 0.97 2.35 3.198(3) 146.0 1_556
C3 H3A O7 0.97 2.47 3.376(3) 156.1 1_556
C3 H3B O2 0.97 2.52 3.380(3) 147.3 2_666
C3 H3B O3 0.97 2.37 3.173(3) 139.2 2_666
C4 H4A O5 0.97 2.52 3.373(3) 146.8 1_556
C4 H4B O5 0.97 2.59 3.546(3) 169.6 2_556
C5 H5A O1 0.97 2.46 3.406(3) 163.5 2_556
C5 H5B O11 0.97 2.42 3.377(3) 170.3 2_566
C6 H6A O6 0.97 2.41 3.372(3) 174.3 2_566
C6 H6B O10 0.97 2.55 3.409(3) 147.8 .
C6 H6B O9 0.97 2.53 3.356(3) 142.9 2_666
C7 H7A O5 0.97 2.45 3.320(3) 149.5 1_556
C7 H7B O15 0.97 2.49 3.157(3) 126.1 2_567

loop_
_geom_torsion_atom_site_label_1
_geom_torsion_atom_site_label_2
_geom_torsion_atom_site_label_3
_geom_torsion_atom_site_label_4
_geom_torsion
_geom_torsion_site_symmetry_1
_geom_torsion_site_symmetry_4
O11 V1 V2 O9 9.91(13) . .
O7 V1 V2 O9 109.50(10) . .
O6 V1 V2 O9 -160.28(11) . .
O2 V1 V2 O9 -4.07(11) . .
O4 V1 V2 O9 -81.66(10) . .
O8 V1 V2 O9 -159.62(11) . .
V4 V1 V2 O9 -166.70(9) . .
V3 V1 V2 O9 140.23(9) . .
O11 V1 V2 O3 -98.82(11) . .
O7 V1 V2 O3 0.76(8) . .
O6 V1 V2 O3 90.98(9) . .
O2 V1 V2 O3 -112.81(10) . .
O4 V1 V2 O3 169.60(7) . .
O8 V1 V2 O3 91.64(8) . .
V4 V1 V2 O3 84.56(6) . .
V3 V1 V2 O3 31.50(6) . .
O11 V1 V2 O2 13.99(12) . .
O7 V1 V2 O2 113.57(10) . .
O6 V1 V2 O2 -156.21(10) . .
O4 V1 V2 O2 -77.59(9) . .
O8 V1 V2 O2 -155.55(10) . .
V4 V1 V2 O2 -162.63(8) . .
V3 V1 V2 O2 144.31(8) . .
O11 V1 V2 O4 169.85(11) . 2_666
O7 V1 V2 O4 -90.56(8) . 2_666
O6 V1 V2 O4 -0.34(9) . 2_666
O2 V1 V2 O4 155.86(10) . 2_666
O4 V1 V2 O4 78.28(8) . 2_666
O8 V1 V2 O4 0.32(8) . 2_666
V4 V1 V2 O4 -6.76(6) . 2_666
V3 V1 V2 O4 -59.83(6) . 2_666
O11 V1 V2 O8 169.53(11) . .
O7 V1 V2 O8 -90.88(8) . .
O6 V1 V2 O8 -0.66(8) . .
O2 V1 V2 O8 155.55(10) . .
O4 V1 V2 O8 77.96(7) . .
V4 V1 V2 O8 -7.08(6) . .
V3 V1 V2 O8 -60.15(6) . .
O11 V1 V2 O8 94.67(11) . 2_666
O7 V1 V2 O8 -165.75(7) . 2_666
O6 V1 V2 O8 -75.53(8) . 2_666
O2 V1 V2 O8 80.68(9) . 2_666
O4 V1 V2 O8 3.09(6) . 2_666
O8 V1 V2 O8 -74.87(8) . 2_666
V4 V1 V2 O8 -81.95(4) . 2_666
V3 V1 V2 O8 -135.01(5) . 2_666
O11 V1 V2 V3 -130.32(10) . .
O7 V1 V2 V3 -30.74(6) . .
O6 V1 V2 V3 59.48(7) . .
O2 V1 V2 V3 -144.31(8) . .
O4 V1 V2 V3 138.10(5) . .
O8 V1 V2 V3 60.15(6) . .
V4 V1 V2 V3 53.067(14) . .
O11 V1 V2 V4 56.84(10) . 2_666
O7 V1 V2 V4 156.43(6) . 2_666
O6 V1 V2 V4 -113.35(7) . 2_666
O2 V1 V2 V4 42.85(8) . 2_666
O4 V1 V2 V4 -34.73(5) . 2_666
O8 V1 V2 V4 -112.69(6) . 2_666
V4 V1 V2 V4 -119.770(17) . 2_666
V3 V1 V2 V4 -172.84(2) . 2_666
O11 V1 V2 V5 53.56(10) . 2_666
O7 V1 V2 V5 153.15(6) . 2_666
O6 V1 V2 V5 -116.63(7) . 2_666
O2 V1 V2 V5 39.58(8) . 2_666
O4 V1 V2 V5 -38.01(5) . 2_666
O8 V1 V2 V5 -115.97(6) . 2_666
V4 V1 V2 V5 -123.048(15) . 2_666
V3 V1 V2 V5 -176.115(16) . 2_666
O9 V2 V3 O13 -10.66(14) . .
O3 V2 V3 O13 -2.95(12) . .
O2 V2 V3 O13 99.85(10) . .
O4 V2 V3 O13 -103.34(10) 2_666 .
O8 V2 V3 O13 177.68(11) . .
O8 V2 V3 O13 -177.50(10) 2_666 .
V5 V2 V3 O13 124.76(9) 2_666 .
V1 V2 V3 O13 120.72(9) . .
O9 V2 V3 O5 176.49(12) . .
O3 V2 V3 O5 -175.80(11) . .
O2 V2 V3 O5 -73.00(8) . .
O4 V2 V3 O5 83.81(8) 2_666 .
O8 V2 V3 O5 4.83(8) . .
O8 V2 V3 O5 9.65(9) 2_666 .
V5 V2 V3 O5 -48.09(7) 2_666 .
V1 V2 V3 O5 -52.13(7) . .
O9 V2 V3 O1 87.90(12) . .
O3 V2 V3 O1 95.61(10) . .
O2 V2 V3 O1 -161.59(7) . .
O4 V2 V3 O1 -4.78(7) 2_666 .
O8 V2 V3 O1 -83.75(8) . .
O8 V2 V3 O1 -78.94(8) 2_666 .
V5 V2 V3 O1 -136.68(6) 2_666 .
V1 V2 V3 O1 -140.71(6) . .
O9 V2 V3 O7 -103.72(11) . .
O3 V2 V3 O7 -96.02(10) . .
O2 V2 V3 O7 6.79(7) . .
O4 V2 V3 O7 163.59(7) 2_666 .
O8 V2 V3 O7 84.62(7) . .
O8 V2 V3 O7 89.43(7) 2_666 .
V5 V2 V3 O7 31.69(5) 2_666 .
V1 V2 V3 O7 27.66(5) . .
O9 V2 V3 O3 -7.71(13) . .
O2 V2 V3 O3 102.80(10) . .
O4 V2 V3 O3 -100.39(10) 2_666 .
O8 V2 V3 O3 -179.36(11) . .
O8 V2 V3 O3 -174.55(10) 2_666 .
V5 V2 V3 O3 127.71(9) 2_666 .
V1 V2 V3 O3 123.68(9) . .
O9 V2 V3 O8 171.66(12) . .
O3 V2 V3 O8 179.36(11) . .
O2 V2 V3 O8 -77.83(7) . .
O4 V2 V3 O8 78.97(7) 2_666 .
O8 V2 V3 O8 4.82(11) 2_666 .
V5 V2 V3 O8 -52.92(6) 2_666 .
V1 V2 V3 O8 -56.96(5) . .
O9 V2 V3 V4 174.88(10) . .
O3 V2 V3 V4 -177.42(9) . .
O2 V2 V3 V4 -74.61(5) . .
O4 V2 V3 V4 82.19(5) 2_666 .
O8 V2 V3 V4 3.22(5) . .
O8 V2 V3 V4 8.03(6) 2_666 .
V5 V2 V3 V4 -49.71(2) 2_666 .
V1 V2 V3 V4 -53.741(13) . .
O9 V2 V3 V5 117.97(10) . .
O3 V2 V3 V5 125.68(9) . .
O2 V2 V3 V5 -131.52(5) . .
O4 V2 V3 V5 25.29(5) 2_666 .
O8 V2 V3 V5 -53.69(5) . .
O8 V2 V3 V5 -48.87(5) 2_666 .
V5 V2 V3 V5 -106.613(18) 2_666 .
V1 V2 V3 V5 -110.646(15) . .
O9 V2 V3 V1 -131.38(10) . .
O3 V2 V3 V1 -123.68(9) . .
O2 V2 V3 V1 -20.87(5) . .
O4 V2 V3 V1 135.93(5) 2_666 .
O8 V2 V3 V1 56.96(5) . .
O8 V2 V3 V1 61.77(5) 2_666 .
V5 V2 V3 V1 4.033(17) 2_666 .
O11 V1 V3 O13 3.41(15) . .
O7 V1 V3 O13 -2.38(13) . .
O6 V1 V3 O13 107.35(11) . .
O2 V1 V3 O13 -100.25(11) . .
O4 V1 V3 O13 -170.32(11) . .
O8 V1 V3 O13 -171.07(11) . .
V4 V1 V3 O13 128.52(10) . .
V2 V1 V3 O13 -119.94(10) . .
O11 V1 V3 O5 -97.87(12) . .
O7 V1 V3 O5 -103.66(12) . .
O6 V1 V3 O5 6.08(7) . .
O2 V1 V3 O5 158.47(7) . .
O4 V1 V3 O5 88.40(8) . .
O8 V1 V3 O5 87.65(8) . .
V4 V1 V3 O5 27.24(5) . .
V2 V1 V3 O5 138.79(6) . .
O11 V1 V3 O1 174.35(13) . .
O7 V1 V3 O1 168.57(12) . .
O6 V1 V3 O1 -81.70(9) . .
O2 V1 V3 O1 70.70(8) . .
O4 V1 V3 O1 0.63(9) . .
O8 V1 V3 O1 -0.13(8) . .
V4 V1 V3 O1 -60.54(7) . .
V2 V1 V3 O1 51.01(7) . .
O11 V1 V3 O7 5.78(14) . .
O6 V1 V3 O7 109.73(12) . .
O2 V1 V3 O7 -97.87(11) . .
O4 V1 V3 O7 -167.94(12) . .
O8 V1 V3 O7 -168.69(12) . .
V4 V1 V3 O7 130.89(10) . .
V2 V1 V3 O7 -117.56(10) . .
O11 V1 V3 O3 97.58(12) . .
O7 V1 V3 O3 91.80(11) . .
O6 V1 V3 O3 -158.47(7) . .
O2 V1 V3 O3 -6.07(6) . .
O4 V1 V3 O3 -76.14(7) . .
O8 V1 V3 O3 -76.90(7) . .
V4 V1 V3 O3 -137.31(5) . .
V2 V1 V3 O3 -25.76(5) . .
O11 V1 V3 O8 174.48(12) . .
O7 V1 V3 O8 168.69(12) . .
O6 V1 V3 O8 -81.57(7) . .
O2 V1 V3 O8 70.82(7) . .
O4 V1 V3 O8 0.75(8) . .
V4 V1 V3 O8 -60.41(5) . .
V2 V1 V3 O8 51.14(5) . .
O11 V1 V3 V4 -125.11(11) . .
O7 V1 V3 V4 -130.89(10) . .
O6 V1 V3 V4 -21.16(5) . .
O2 V1 V3 V4 131.24(5) . .
O4 V1 V3 V4 61.16(6) . .
O8 V1 V3 V4 60.41(5) . .
V2 V1 V3 V4 111.548(16) . .
O11 V1 V3 V2 123.34(11) . .
O7 V1 V3 V2 117.56(10) . .
O6 V1 V3 V2 -132.71(5) . .
O2 V1 V3 V2 19.69(5) . .
O4 V1 V3 V2 -50.38(6) . .
O8 V1 V3 V2 -51.14(5) . .
V4 V1 V3 V2 -111.548(16) . .
O11 V1 V3 V5 -178.51(11) . .
O7 V1 V3 V5 175.70(10) . .
O6 V1 V3 V5 -74.57(5) . .
O2 V1 V3 V5 77.83(5) . .
O4 V1 V3 V5 7.76(6) . .
O8 V1 V3 V5 7.01(5) . .
V4 V1 V3 V5 -53.404(14) . .
V2 V1 V3 V5 58.144(14) . .
O13 V3 V4 O14 6.03(15) . .
O5 V3 V4 O14 2.29(14) . .
O1 V3 V4 O14 -98.87(12) . .
O7 V3 V4 O14 102.76(12) . .
O3 V3 V4 O14 178.26(12) . .
O8 V3 V4 O14 -177.28(12) . .
V2 V3 V4 O14 179.83(11) . .
V5 V3 V4 O14 -120.26(11) . .
V1 V3 V4 O14 125.72(11) . .
O13 V3 V4 O6 -98.31(12) . .
O5 V3 V4 O6 -102.05(12) . .
O1 V3 V4 O6 156.78(8) . .
O7 V3 V4 O6 -1.58(7) . .
O3 V3 V4 O6 73.91(8) . .
O8 V3 V4 O6 78.37(7) . .
V2 V3 V4 O6 75.49(6) . .
V5 V3 V4 O6 135.39(6) . .
V1 V3 V4 O6 21.38(6) . .
O13 V3 V4 O5 3.74(14) . .
O1 V3 V4 O5 -101.17(12) . .
O7 V3 V4 O5 100.47(11) . .
O3 V3 V4 O5 175.96(12) . .
O8 V3 V4 O5 -179.58(12) . .
V2 V3 V4 O5 177.54(10) . .
V5 V3 V4 O5 -122.56(10) . .
V1 V3 V4 O5 123.43(10) . .
O13 V3 V4 O10 103.98(11) . .
O5 V3 V4 O10 100.24(11) . .
O1 V3 V4 O10 -0.93(7) . .
O7 V3 V4 O10 -159.29(7) . .
O3 V3 V4 O10 -83.80(8) . .
O8 V3 V4 O10 -79.34(7) . .
V2 V3 V4 O10 -82.22(5) . .
V5 V3 V4 O10 -22.32(5) . .
V1 V3 V4 O10 -136.33(5) . .
O13 V3 V4 O9 178.39(11) . 2_666
O5 V3 V4 O9 174.65(12) . 2_666
O1 V3 V4 O9 73.49(8) . 2_666
O7 V3 V4 O9 -84.88(8) . 2_666
O3 V3 V4 O9 -9.38(8) . 2_666
O8 V3 V4 O9 -4.92(7) . 2_666
V2 V3 V4 O9 -7.80(6) . 2_666
V5 V3 V4 O9 52.10(6) . 2_666
V1 V3 V4 O9 -61.92(6) . 2_666
O13 V3 V4 O8 -176.68(11) . .
O5 V3 V4 O8 179.58(12) . .
O1 V3 V4 O8 78.41(7) . .
O7 V3 V4 O8 -79.96(7) . .
O3 V3 V4 O8 -4.46(7) . .
V2 V3 V4 O8 -2.88(5) . .
V5 V3 V4 O8 57.02(5) . .
V1 V3 V4 O8 -56.99(5) . .
O13 V3 V4 V2 -179.82(10) . 2_666
O5 V3 V4 V2 176.44(10) . 2_666
O1 V3 V4 V2 75.27(6) . 2_666
O7 V3 V4 V2 -83.09(5) . 2_666
O3 V3 V4 V2 -7.60(6) . 2_666
O8 V3 V4 V2 -3.14(5) . 2_666
V2 V3 V4 V2 -6.019(17) . 2_666
V5 V3 V4 V2 53.883(13) . 2_666
V1 V3 V4 V2 -60.130(14) . 2_666
O13 V3 V4 V1 -119.69(10) . .
O5 V3 V4 V1 -123.43(10) . .
O1 V3 V4 V1 135.40(6) . .
O7 V3 V4 V1 -22.96(5) . .
O3 V3 V4 V1 52.53(6) . .
O8 V3 V4 V1 56.99(5) . .
V2 V3 V4 V1 54.111(13) . .
V5 V3 V4 V1 114.013(16) . .
O11 V1 V4 O14 1.34(14) . .
O7 V1 V4 O14 -103.75(12) . .
O6 V1 V4 O14 8.19(14) . .
O2 V1 V4 O14 165.90(11) . .
O4 V1 V4 O14 99.19(11) . .
O8 V1 V4 O14 171.62(12) . .
V3 V1 V4 O14 -129.18(10) . .
V2 V1 V4 O14 177.89(10) . .
O11 V1 V4 O6 -6.85(14) . .
O7 V1 V4 O6 -111.95(12) . .
O2 V1 V4 O6 157.71(12) . .
O4 V1 V4 O6 91.00(11) . .
O8 V1 V4 O6 163.42(12) . .
V3 V1 V4 O6 -137.37(10) . .
V2 V1 V4 O6 169.70(10) . .
O11 V1 V4 O5 103.44(11) . .
O7 V1 V4 O5 -1.65(8) . .
O6 V1 V4 O5 110.30(12) . .
O2 V1 V4 O5 -91.99(8) . .
O4 V1 V4 O5 -158.71(7) . .
O8 V1 V4 O5 -86.28(8) . .
V3 V1 V4 O5 -27.08(6) . .
V2 V1 V4 O5 -80.01(6) . .
O11 V1 V4 O10 -174.42(11) . .
O7 V1 V4 O10 80.49(8) . .
O6 V1 V4 O10 -167.56(12) . .
O2 V1 V4 O10 -9.85(9) . .
O4 V1 V4 O10 -76.56(8) . .
O8 V1 V4 O10 -4.14(8) . .
V3 V1 V4 O10 55.07(6) . .
V2 V1 V4 O10 2.13(6) . .
O11 V1 V4 O9 -98.37(11) . 2_666
O7 V1 V4 O9 156.53(7) . 2_666
O6 V1 V4 O9 -91.52(11) . 2_666
O2 V1 V4 O9 66.19(7) . 2_666
O4 V1 V4 O9 -0.52(6) . 2_666
O8 V1 V4 O9 71.90(7) . 2_666
V3 V1 V4 O9 131.11(5) . 2_666
V2 V1 V4 O9 78.18(5) . 2_666
O11 V1 V4 O8 -170.28(11) . .
O7 V1 V4 O8 84.63(8) . .
O6 V1 V4 O8 -163.42(12) . .
O2 V1 V4 O8 -5.71(7) . .
O4 V1 V4 O8 -72.42(7) . .
V3 V1 V4 O8 59.21(5) . .
V2 V1 V4 O8 6.28(5) . .
O11 V1 V4 V3 130.52(10) . .
O7 V1 V4 V3 25.42(6) . .
O6 V1 V4 V3 137.37(10) . .
O2 V1 V4 V3 -64.92(6) . .
O4 V1 V4 V3 -131.63(5) . .
O8 V1 V4 V3 -59.21(5) . .
V2 V1 V4 V3 -52.932(14) . .
O11 V1 V4 V2 -122.60(10) . 2_666
O7 V1 V4 V2 132.31(6) . 2_666
O6 V1 V4 V2 -115.74(10) . 2_666
O2 V1 V4 V2 41.97(6) . 2_666
O4 V1 V4 V2 -24.75(4) . 2_666
O8 V1 V4 V2 47.68(5) . 2_666
V3 V1 V4 V2 106.885(15) . 2_666
V2 V1 V4 V2 53.952(15) . 2_666
O13 V3 V5 O12 0.45(15) . .
O5 V3 V5 O12 102.52(12) . .
O1 V3 V5 O12 -8.08(14) . .
O7 V3 V5 O12 -174.84(12) . .
O3 V3 V5 O12 -97.95(12) . .
O8 V3 V5 O12 -170.57(12) . .
V4 V3 V5 O12 129.99(11) . .
V2 V3 V5 O12 -122.76(11) . .
V1 V3 V5 O12 -177.51(11) . .
O13 V3 V5 O10 -104.92(12) . .
O5 V3 V5 O10 -2.85(8) . .
O1 V3 V5 O10 -113.45(12) . .
O7 V3 V5 O10 79.79(8) . .
O3 V3 V5 O10 156.68(7) . .
O8 V3 V5 O10 84.06(8) . .
V4 V3 V5 O10 24.62(6) . .
V2 V3 V5 O10 131.87(6) . .
V1 V3 V5 O10 77.12(6) . .
O13 V3 V5 O1 8.53(14) . .
O5 V3 V5 O1 110.59(12) . .
O7 V3 V5 O1 -166.76(12) . .
O3 V3 V5 O1 -89.87(11) . .
O8 V3 V5 O1 -162.49(12) . .
V4 V3 V5 O1 138.07(10) . .
V2 V3 V5 O1 -114.68(10) . .
V1 V3 V5 O1 -169.43(10) . .
O13 V3 V5 O2 165.89(12) . 2_666
O5 V3 V5 O2 -92.05(8) . 2_666
O1 V3 V5 O2 157.35(12) . 2_666
O7 V3 V5 O2 -9.41(9) . 2_666
O3 V3 V5 O2 67.48(7) . 2_666
O8 V3 V5 O2 -5.14(8) . 2_666
V4 V3 V5 O2 -64.58(6) . 2_666
V2 V3 V5 O2 42.68(6) . 2_666
V1 V3 V5 O2 -12.07(6) . 2_666
O13 V3 V5 O2 165.89(12) . 2_666
O5 V3 V5 O2 -92.05(8) . 2_666
O1 V3 V5 O2 157.35(12) . 2_666
O7 V3 V5 O2 -9.41(9) . 2_666
O3 V3 V5 O2 67.48(7) . 2_666
O8 V3 V5 O2 -5.14(8) . 2_666
V4 V3 V5 O2 -64.58(6) . 2_666
V2 V3 V5 O2 42.68(6) . 2_666
V1 V3 V5 O2 -12.07(6) . 2_666
O13 V3 V5 O4 98.57(11) . 2_666
O5 V3 V5 O4 -159.37(7) . 2_666
O1 V3 V5 O4 90.04(11) . 2_666
O7 V3 V5 O4 -76.72(8) . 2_666
O3 V3 V5 O4 0.17(6) . 2_666
O8 V3 V5 O4 -72.45(7) . 2_666
V4 V3 V5 O4 -131.90(5) . 2_666
V2 V3 V5 O4 -24.64(4) . 2_666
V1 V3 V5 O4 -79.39(5) . 2_666
O13 V3 V5 O8 171.02(12) . .
O5 V3 V5 O8 -86.91(8) . .
O1 V3 V5 O8 162.49(12) . .
O7 V3 V5 O8 -4.27(8) . .
O3 V3 V5 O8 72.62(7) . .
V4 V3 V5 O8 -59.44(5) . .
V2 V3 V5 O8 47.81(5) . .
V1 V3 V5 O8 -6.94(5) . .
O13 V3 V5 V2 177.59(10) . 2_666
O5 V3 V5 V2 -80.35(6) . 2_666
O1 V3 V5 V2 169.05(10) . 2_666
O7 V3 V5 V2 2.29(7) . 2_666
O3 V3 V5 V2 79.18(5) . 2_666
O8 V3 V5 V2 6.56(5) . 2_666
V4 V3 V5 V2 -52.881(14) . 2_666
V2 V3 V5 V2 54.375(15) . 2_666
V1 V3 V5 V2 -0.375(15) . 2_666
O13 V3 O1 V5 -173.83(10) . .
O5 V3 O1 V5 -68.06(10) . .
O7 V3 O1 V5 27.5(2) . .
O3 V3 O1 V5 87.21(10) . .
O8 V3 O1 V5 13.04(9) . .
V4 V3 O1 V5 -35.92(8) . .
V2 V3 O1 V5 56.32(8) . .
V1 V3 O1 V5 13.13(13) . .
O12 V5 O1 V3 174.26(10) . .
O10 V5 O1 V3 66.87(10) . .
O2 V5 O1 V3 -43.2(2) 2_666 .
O2 V5 O1 V3 -43.2(2) 2_666 .
O4 V5 O1 V3 -87.59(10) 2_666 .
O8 V5 O1 V3 -13.24(9) . .
V2 V5 O1 V3 -13.00(12) 2_666 .
O9 V2 O2 V1 177.20(8) . .
O3 V2 O2 V1 68.75(9) . .
O4 V2 O2 V1 -56.5(2) 2_666 .
O8 V2 O2 V1 -17.80(7) . .
O8 V2 O2 V1 -96.20(8) 2_666 .
V3 V2 O2 V1 30.51(6) . .
V4 V2 O2 V1 -144.93(6) 2_666 .
V5 V2 O2 V1 -113.88(10) 2_666 .
O9 V2 O2 V5 -68.92(9) . 2_666
O3 V2 O2 V5 -177.37(8) . 2_666
O4 V2 O2 V5 57.4(2) 2_666 2_666
O8 V2 O2 V5 96.09(8) . 2_666
O8 V2 O2 V5 17.68(7) 2_666 2_666
V3 V2 O2 V5 144.39(6) . 2_666
V4 V2 O2 V5 -31.04(7) 2_666 2_666
V1 V2 O2 V5 113.88(10) . 2_666
O11 V1 O2 V2 -169.88(9) . .
O7 V1 O2 V2 -64.14(9) . .
O6 V1 O2 V2 46.15(18) . .
O4 V1 O2 V2 93.57(8) . .
O8 V1 O2 V2 16.63(7) . .
V4 V1 O2 V2 21.08(10) . .
V3 V1 O2 V2 -30.04(6) . .
O11 V1 O2 V5 76.12(9) . 2_666
O7 V1 O2 V5 -178.14(7) . 2_666
O6 V1 O2 V5 -67.85(17) . 2_666
O4 V1 O2 V5 -20.43(7) . 2_666
O8 V1 O2 V5 -97.37(7) . 2_666
V4 V1 O2 V5 -92.92(7) . 2_666
V3 V1 O2 V5 -144.04(6) . 2_666
V2 V1 O2 V5 -114.00(10) . 2_666
O9 V2 O3 V3 175.37(8) . .
O2 V2 O3 V3 -81.36(9) . .
O4 V2 O3 V3 79.84(8) 2_666 .
O8 V2 O3 V3 0.48(8) . .
O8 V2 O3 V3 17.0(3) 2_666 .
V4 V2 O3 V3 169.92(3) 2_666 .
V5 V2 O3 V3 -83.75(10) 2_666 .
V1 V2 O3 V3 -46.56(7) . .
O13 V3 O3 V2 177.73(9) . .
O5 V3 O3 V2 8.3(2) . .
O1 V3 O3 V2 -80.77(9) . .
O7 V3 O3 V2 78.39(9) . .
O8 V3 O3 V2 -0.45(8) . .
V4 V3 O3 V2 3.07(11) . .
V5 V3 O3 V2 -47.62(7) . .
V1 V3 O3 V2 47.36(7) . .
O11 V1 O4 V2 171.60(9) . 2_666
O7 V1 O4 V2 -28.6(2) . 2_666
O6 V1 O4 V2 68.61(8) . 2_666
O2 V1 O4 V2 -90.89(8) . 2_666
O8 V1 O4 V2 -11.97(7) . 2_666
V4 V1 O4 V2 36.51(6) . 2_666
V3 V1 O4 V2 -12.55(9) . 2_666
V2 V1 O4 V2 -54.91(6) . 2_666
O11 V1 O4 V5 -78.66(9) . 2_666
O7 V1 O4 V5 81.17(18) . 2_666
O6 V1 O4 V5 178.35(7) . 2_666
O2 V1 O4 V5 18.86(6) . 2_666
O8 V1 O4 V5 97.78(7) . 2_666
V4 V1 O4 V5 146.26(5) . 2_666
V3 V1 O4 V5 97.19(6) . 2_666
V2 V1 O4 V5 54.84(5) . 2_666
O13 V3 O5 V4 -177.38(10) . .
O1 V3 O5 V4 79.12(10) . .
O7 V3 O5 V4 -76.90(10) . .
O3 V3 O5 V4 -8.2(2) . .
O8 V3 O5 V4 0.32(9) . .
V2 V3 O5 V4 -2.98(12) . .
V5 V3 O5 V4 48.36(8) . .
V1 V3 O5 V4 -47.12(8) . .
O14 V4 O5 V3 -178.39(10) . .
O6 V4 O5 V3 77.73(10) . .
O10 V4 O5 V3 -76.90(10) . .
O9 V4 O5 V3 -10.4(2) 2_666 .
O8 V4 O5 V3 -0.32(9) . .
V2 V4 O5 V3 -4.28(12) 2_666 .
V1 V4 O5 V3 47.43(8) . .
O14 V4 O6 V1 -174.05(10) . .
O5 V4 O6 V1 -68.16(10) . .
O10 V4 O6 V1 24.7(2) . .
O9 V4 O6 V1 85.89(10) 2_666 .
O8 V4 O6 V1 12.32(9) . .
V3 V4 O6 V1 -36.30(8) . .
V2 V4 O6 V1 55.58(8) 2_666 .
O11 V1 O6 V4 175.05(10) . .
O7 V1 O6 V4 68.12(10) . .
O2 V1 O6 V4 -41.5(2) . .
O4 V1 O6 V4 -86.62(10) . .
O8 V1 O6 V4 -12.61(9) . .
V3 V1 O6 V4 35.79(8) . .
V2 V1 O6 V4 -12.16(12) . .
O11 V1 O7 V3 -176.09(10) . .
O6 V1 O7 V3 -70.45(10) . .
O2 V1 O7 V3 82.94(10) . .
O4 V1 O7 V3 24.5(2) . .
O8 V1 O7 V3 8.47(9) . .
V4 V1 O7 V3 -40.78(8) . .
V2 V1 O7 V3 50.91(8) . .
O13 V3 O7 V1 178.18(10) . .
O5 V3 O7 V1 73.57(10) . .
O1 V3 O7 V1 -23.0(2) . .
O3 V3 O7 V1 -83.32(10) . .
O8 V3 O7 V1 -8.44(9) . .
V4 V3 O7 V1 41.41(8) . .
V2 V3 O7 V1 -52.25(8) . .
V5 V3 O7 V1 -5.21(12) . .
O9 V2 O8 V2 15.0(3) . 2_666
O3 V2 O8 V2 175.65(8) . 2_666
O2 V2 O8 V2 -84.22(7) . 2_666
O4 V2 O8 V2 81.27(7) 2_666 2_666
O8 V2 O8 V2 0.0 2_666 2_666
V3 V2 O8 V2 176.05(9) . 2_666
V4 V2 O8 V2 3.37(8) 2_666 2_666
V5 V2 O8 V2 -46.59(5) 2_666 2_666
V1 V2 O8 V2 -98.99(7) . 2_666
O9 V2 O8 V1 114.0(3) . .
O3 V2 O8 V1 -85.36(7) . .
O2 V2 O8 V1 14.77(6) . .
O4 V2 O8 V1 -179.74(7) 2_666 .
O8 V2 O8 V1 98.99(7) 2_666 .
V3 V2 O8 V1 -84.97(5) . .
V4 V2 O8 V1 102.36(5) 2_666 .
V5 V2 O8 V1 52.40(4) 2_666 .
O9 V2 O8 V5 -77.6(3) . .
O3 V2 O8 V5 83.10(7) . .
O2 V2 O8 V5 -176.77(7) . .
O4 V2 O8 V5 -11.28(6) 2_666 .
O8 V2 O8 V5 -92.55(7) 2_666 .
V3 V2 O8 V5 83.50(6) . .
V4 V2 O8 V5 -89.18(6) 2_666 .
V5 V2 O8 V5 -139.14(5) 2_666 .
V1 V2 O8 V5 168.46(8) . .
O9 V2 O8 V3 -161.1(3) . .
O3 V2 O8 V3 -0.40(7) . .
O2 V2 O8 V3 99.73(6) . .
O4 V2 O8 V3 -94.77(6) 2_666 .
O8 V2 O8 V3 -176.05(9) 2_666 .
V4 V2 O8 V3 -172.67(2) 2_666 .
V5 V2 O8 V3 137.36(4) 2_666 .
V1 V2 O8 V3 84.97(5) . .
O9 V2 O8 V4 175.5(4) . .
O3 V2 O8 V4 -23.8(4) . .
O2 V2 O8 V4 76.3(4) . .
O4 V2 O8 V4 -118.2(4) 2_666 .
O8 V2 O8 V4 160.6(5) 2_666 .
V3 V2 O8 V4 -23.4(4) . .
V4 V2 O8 V4 163.9(4) 2_666 .
V5 V2 O8 V4 114.0(4) 2_666 .
V1 V2 O8 V4 61.6(4) . .
O7 V1 O8 V2 81.59(7) . .
O6 V1 O8 V2 179.43(7) . .
O2 V1 O8 V2 -14.32(6) . .
O4 V1 O8 V2 -91.32(7) . .
V4 V1 O8 V2 170.59(8) . .
V3 V1 O8 V2 88.01(5) . .
O7 V1 O8 V2 -175.72(8) . 2_666
O6 V1 O8 V2 -77.88(7) . 2_666
O2 V1 O8 V2 88.37(7) . 2_666
O4 V1 O8 V2 11.37(6) . 2_666
V4 V1 O8 V2 -86.73(6) . 2_666
V3 V1 O8 V2 -169.30(9) . 2_666
V2 V1 O8 V2 102.69(8) . 2_666
O7 V1 O8 V5 -46.9(3) . .
O6 V1 O8 V5 51.0(3) . .
O2 V1 O8 V5 -142.8(3) . .
O4 V1 O8 V5 140.2(3) . .
V4 V1 O8 V5 42.1(3) . .
V3 V1 O8 V5 -40.5(3) . .
V2 V1 O8 V5 -128.5(3) . .
O7 V1 O8 V3 -6.42(7) . .
O6 V1 O8 V3 91.42(7) . .
O2 V1 O8 V3 -102.33(6) . .
O4 V1 O8 V3 -179.33(7) . .
V4 V1 O8 V3 82.58(5) . .
V2 V1 O8 V3 -88.01(5) . .
O7 V1 O8 V4 -89.00(7) . .
O6 V1 O8 V4 8.84(6) . .
O2 V1 O8 V4 175.10(6) . .
O4 V1 O8 V4 98.09(6) . .
V3 V1 O8 V4 -82.58(5) . .
V2 V1 O8 V4 -170.59(8) . .
O10 V5 O8 V2 -176.55(8) . .
O1 V5 O8 V2 -77.68(7) . .
O2 V5 O8 V2 88.39(7) 2_666 .
O2 V5 O8 V2 88.39(7) 2_666 .
O4 V5 O8 V2 11.25(6) 2_666 .
V3 V5 O8 V2 -87.20(6) . .
V2 V5 O8 V2 102.62(8) 2_666 .
O10 V5 O8 V2 80.83(7) . 2_666
O1 V5 O8 V2 179.70(7) . 2_666
O2 V5 O8 V2 -14.23(6) 2_666 2_666
O2 V5 O8 V2 -14.23(6) 2_666 2_666
O4 V5 O8 V2 -91.37(7) 2_666 2_666
V3 V5 O8 V2 170.18(8) . 2_666
O10 V5 O8 V1 -48.8(3) . .
O1 V5 O8 V1 50.1(3) . .
O2 V5 O8 V1 -143.9(3) 2_666 .
O2 V5 O8 V1 -143.9(3) 2_666 .
O4 V5 O8 V1 139.0(3) 2_666 .
V3 V5 O8 V1 40.5(3) . .
V2 V5 O8 V1 -129.6(3) 2_666 .
O10 V5 O8 V3 -89.35(7) . .
O1 V5 O8 V3 9.52(6) . .
O2 V5 O8 V3 175.60(7) 2_666 .
O2 V5 O8 V3 175.60(7) 2_666 .
O4 V5 O8 V3 98.45(6) 2_666 .
V2 V5 O8 V3 -170.18(8) 2_666 .
O10 V5 O8 V4 -6.78(6) . .
O1 V5 O8 V4 92.09(7) . .
O2 V5 O8 V4 -101.84(6) 2_666 .
O2 V5 O8 V4 -101.84(6) 2_666 .
O4 V5 O8 V4 -178.98(6) 2_666 .
V3 V5 O8 V4 82.57(5) . .
V2 V5 O8 V4 -87.61(5) 2_666 .
O5 V3 O8 V2 -175.98(7) . .
O1 V3 O8 V2 88.69(7) . .
O7 V3 O8 V2 -85.31(7) . .
O3 V3 O8 V2 0.34(6) . .
V4 V3 O8 V2 -175.75(7) . .
V5 V3 O8 V2 98.30(6) . .
V1 V3 O8 V2 -91.20(6) . .
O5 V3 O8 V2 24.3(4) . 2_666
O1 V3 O8 V2 -71.0(4) . 2_666
O7 V3 O8 V2 115.0(4) . 2_666
O3 V3 O8 V2 -159.4(4) . 2_666
V4 V3 O8 V2 24.5(4) . 2_666
V2 V3 O8 V2 -159.7(4) . 2_666
V5 V3 O8 V2 -61.4(4) . 2_666
V1 V3 O8 V2 109.1(4) . 2_666
O5 V3 O8 V1 -84.78(7) . .
O1 V3 O8 V1 179.90(7) . .
O7 V3 O8 V1 5.90(6) . .
O3 V3 O8 V1 91.54(6) . .
V4 V3 O8 V1 -84.55(5) . .
V2 V3 O8 V1 91.20(6) . .
V5 V3 O8 V1 -170.50(7) . .
O5 V3 O8 V5 85.72(7) . .
O1 V3 O8 V5 -9.60(6) . .
O7 V3 O8 V5 176.40(7) . .
O3 V3 O8 V5 -97.96(6) . .
V4 V3 O8 V5 85.95(5) . .
V2 V3 O8 V5 -98.30(6) . .
V1 V3 O8 V5 170.50(7) . .
O5 V3 O8 V4 -0.23(6) . .
O1 V3 O8 V4 -95.56(6) . .
O7 V3 O8 V4 90.45(6) . .
O3 V3 O8 V4 176.09(6) . .
V2 V3 O8 V4 175.75(7) . .
V5 V3 O8 V4 -85.95(5) . .
V1 V3 O8 V4 84.55(5) . .
O6 V4 O8 V2 -71.2(4) . .
O5 V4 O8 V2 23.8(4) . .
O10 V4 O8 V2 114.3(4) . .
O9 V4 O8 V2 -160.8(4) 2_666 .
V3 V4 O8 V2 23.6(4) . .
V2 V4 O8 V2 -161.0(5) 2_666 .
V1 V4 O8 V2 -62.2(4) . .
O6 V4 O8 V2 89.86(7) . 2_666
O5 V4 O8 V2 -175.14(7) . 2_666
O10 V4 O8 V2 -84.69(7) . 2_666
O9 V4 O8 V2 0.26(6) 2_666 2_666
V3 V4 O8 V2 -175.37(7) . 2_666
V1 V4 O8 V2 98.86(6) . 2_666
O6 V4 O8 V1 -8.99(6) . .
O5 V4 O8 V1 86.00(7) . .
O10 V4 O8 V1 176.45(7) . .
O9 V4 O8 V1 -98.60(6) 2_666 .
V3 V4 O8 V1 85.77(5) . .
V2 V4 O8 V1 -98.86(6) 2_666 .
O6 V4 O8 V5 -179.19(7) . .
O5 V4 O8 V5 -84.19(7) . .
O10 V4 O8 V5 6.25(6) . .
O9 V4 O8 V5 91.20(6) 2_666 .
V3 V4 O8 V5 -84.42(5) . .
V2 V4 O8 V5 90.95(5) 2_666 .
V1 V4 O8 V5 -170.20(7) . .
O6 V4 O8 V3 -94.76(6) . .
O5 V4 O8 V3 0.23(6) . .
O10 V4 O8 V3 90.68(6) . .
O9 V4 O8 V3 175.63(6) 2_666 .
V2 V4 O8 V3 175.37(7) 2_666 .
V1 V4 O8 V3 -85.77(5) . .
O3 V2 O9 V4 -174.86(8) . 2_666
O2 V2 O9 V4 81.91(9) . 2_666
O4 V2 O9 V4 -79.54(9) 2_666 2_666
O8 V2 O9 V4 -15.0(3) . 2_666
O8 V2 O9 V4 -0.37(8) 2_666 2_666
V3 V2 O9 V4 -169.85(3) . 2_666
V5 V2 O9 V4 46.85(7) 2_666 2_666
V1 V2 O9 V4 84.43(10) . 2_666
O12 V5 O10 V4 -176.24(10) . .
O1 V5 O10 V4 -70.02(10) . .
O2 V5 O10 V4 83.92(10) 2_666 .
O2 V5 O10 V4 83.92(10) 2_666 .
O4 V5 O10 V4 26.6(2) 2_666 .
O8 V5 O10 V4 9.09(9) . .
V3 V5 O10 V4 -39.93(8) . .
V2 V5 O10 V4 51.71(8) 2_666 .
O14 V4 O10 V5 177.18(10) . .
O6 V4 O10 V5 -21.5(2) . .
O5 V4 O10 V5 72.42(10) . .
O9 V4 O10 V5 -83.68(10) 2_666 .
O8 V4 O10 V5 -9.01(9) . .
V3 V4 O10 V5 40.38(8) . .
V2 V4 O10 V5 -52.97(8) 2_666 .
V1 V4 O10 V5 -5.89(12) . .
C2 N2 C1 N1 -60.2(3) . .
C4 N2 C1 N1 59.5(3) . .
C6 N1 C1 N2 60.4(3) . .
C5 N1 C1 N2 -59.7(3) . .
C1 N2 C2 N4 59.6(2) . .
C4 N2 C2 N4 -59.7(3) . .
C6 N4 C2 N2 -58.7(2) . .
C7 N4 C2 N2 58.5(3) . .
C3 N4 C2 N2 179.1(2) . .
C2 N4 C3 O15 178.3(2) . .
C6 N4 C3 O15 59.5(3) . .
C7 N4 C3 O15 -63.2(3) . .
C2 N2 C4 N3 60.8(3) . .
C1 N2 C4 N3 -59.0(3) . .
C7 N3 C4 N2 -60.9(3) . .
C5 N3 C4 N2 58.8(3) . .
C6 N1 C5 N3 -60.8(3) . .
C1 N1 C5 N3 59.2(3) . .
C7 N3 C5 N1 60.7(3) . .
C4 N3 C5 N1 -59.0(3) . .
C5 N1 C6 N4 59.6(3) . .
C1 N1 C6 N4 -59.7(3) . .
C2 N4 C6 N1 58.7(3) . .
C7 N4 C6 N1 -58.4(3) . .
C3 N4 C6 N1 177.2(2) . .
C4 N3 C7 N4 59.6(3) . .
C5 N3 C7 N4 -59.7(3) . .
C2 N4 C7 N3 -58.3(3) . .
C6 N4 C7 N3 58.5(3) . .
C3 N4 C7 N3 -176.2(2) . .
